data_7153033
loop_
_publ_author_name
'Simpkins, Nigel S.'
'Pavlakos, Ilias'
'Weller, Michael D.'
'Male, Louise'

_publ_section_title
;
 The cascade radical cyclisation approach to prenylated alkaloids:
 synthesis of stephacidin A and notoamide B.
;
_journal_issue 30
_journal_name_full 'Organic &amp; biomolecular chemistry'
_journal_page_first 4957
_journal_page_last 4970
_journal_paper_doi 10.1039/c3ob40979a
_journal_volume 11
_journal_year 2013
_chemical_absolute_configuration syn
_chemical_formula_moiety 'C21 H25 N3 O2'
_chemical_formula_sum 'C21 H25 N3 O2'
_chemical_formula_weight 351.44
_chemical_name_systematic
;
?
;
_space_group_IT_number 19
_symmetry_cell_setting orthorhombic
_symmetry_space_group_name_Hall 'P 2ac 2ab'
_symmetry_space_group_name_H-M 'P 21 21 21'
_atom_sites_solution_hydrogens geom
_atom_sites_solution_primary direct
_atom_sites_solution_secondary difmap
_audit_creation_method SHELXL-97
_cell_angle_alpha 90.00
_cell_angle_beta 90.00
_cell_angle_gamma 90.00
_cell_formula_units_Z 4
_cell_length_a 11.25880(10)
_cell_length_b 11.7630(2)
_cell_length_c 12.8358(2)
_cell_measurement_reflns_used 8004
_cell_measurement_temperature 120(2)
_cell_measurement_theta_max 70.558
_cell_measurement_theta_min 3.444
_cell_volume 1699.94(4)
_computing_cell_refinement 'SAINT V6.28A (Bruker, 1997)'
_computing_data_collection 'SMART V5.626 (Bruker, 1997)'
_computing_data_reduction 'SAINT V6.28A (Bruker, 1997)'
_computing_molecular_graphics
;
OLEX2 (Dolomanov, O.V., Bourhis, L.J., Gildea, R.J., Howard, J.A.K,
& Puschmann, H., 2009)
;
_computing_publication_material 'WinGX (Farrugia, 1999)'
_computing_structure_refinement 'SHELXL-97 (Sheldrick, 2008)'
_computing_structure_solution 'SHELXS-97 (Sheldrick, 2008)'
_diffrn_ambient_temperature 120(2)
_diffrn_measured_fraction_theta_full 0.994
_diffrn_measured_fraction_theta_max 0.994
_diffrn_measurement_device_type 'Bruker SMART 6000'
_diffrn_measurement_method 'Omega scans'
_diffrn_radiation_monochromator graphite
_diffrn_radiation_source 'fine-focus sealed tube'
_diffrn_radiation_type CuK\a
_diffrn_radiation_wavelength 1.54178
_diffrn_reflns_av_R_equivalents 0.0278
_diffrn_reflns_av_sigmaI/netI 0.0241
_diffrn_reflns_limit_h_max 13
_diffrn_reflns_limit_h_min -13
_diffrn_reflns_limit_k_max 14
_diffrn_reflns_limit_k_min -13
_diffrn_reflns_limit_l_max 15
_diffrn_reflns_limit_l_min -14
_diffrn_reflns_number 10076
_diffrn_reflns_theta_full 66.57
_diffrn_reflns_theta_max 66.57
_diffrn_reflns_theta_min 6.44
_exptl_absorpt_coefficient_mu 0.713
_exptl_absorpt_correction_T_max 0.9321
_exptl_absorpt_correction_T_min 0.8705
_exptl_absorpt_correction_type multi-scan
_exptl_absorpt_process_details 'SADABS V2.07 (Sheldrick, G.M., 2007)'
_exptl_crystal_colour Colourless
_exptl_crystal_density_diffrn 1.373
_exptl_crystal_density_method 'not measured'
_exptl_crystal_description Block
_exptl_crystal_F_000 752
_exptl_crystal_size_max 0.20
_exptl_crystal_size_mid 0.16
_exptl_crystal_size_min 0.10
_refine_diff_density_max 0.362
_refine_diff_density_min -0.318
_refine_diff_density_rms 0.042
_refine_ls_abs_structure_details 'Flack H D (1983), Acta Cryst. A39, 876-881'
_refine_ls_abs_structure_Flack -0.1(2)
_refine_ls_extinction_method none
_refine_ls_goodness_of_fit_ref 1.068
_refine_ls_hydrogen_treatment constr
_refine_ls_matrix_type full
_refine_ls_number_parameters 237
_refine_ls_number_reflns 2910
_refine_ls_number_restraints 0
_refine_ls_restrained_S_all 1.068
_refine_ls_R_factor_all 0.0344
_refine_ls_R_factor_gt 0.0329
_refine_ls_shift/su_max 0.000
_refine_ls_shift/su_mean 0.000
_refine_ls_structure_factor_coef Fsqd
_refine_ls_weighting_details 'calc w=1/[\s^2^(Fo^2^)+(0.0537P)^2^+0.3250P] where P=(Fo^2^+2Fc^2^)/3'
_refine_ls_weighting_scheme calc
_refine_ls_wR_factor_gt 0.0849
_refine_ls_wR_factor_ref 0.0861
_reflns_number_gt 2805
_reflns_number_total 2910
_reflns_threshold_expression >2\s(I)
_cod_data_source_file c3ob40979a.txt
_cod_data_source_block Ip-683-2
_cod_depositor_comments
;
The following automatic conversions were performed:

'_symmetry_cell_setting' value 'Orthorhombic' changed to
'orthorhombic' according to
/home/saulius/struct/CIF-dictionaries/cif_core.dic dictionary named
'cif_core.dic' version 2.4.2 from
2011-04-26.

'_exptl_absorpt_correction_type' value 'Multi-scan'
changed to 'multi-scan' according to
/home/saulius/struct/CIF-dictionaries/cif_core.dic dictionary named
'cif_core.dic' version 2.4.2 from 2011-04-26.

Automatic conversion script
Id: cif_fix_values 1891 2012-01-12 08:04:46Z andrius 
;
_cod_database_code 7153033

loop_
_symmetry_equiv_pos_as_xyz
'x, y, z'
'-x+1/2, -y, z+1/2'
'-x, y+1/2, -z+1/2'
'x+1/2, -y+1/2, -z'

loop_
_atom_site_label
_atom_site_type_symbol
_atom_site_fract_x
_atom_site_fract_y
_atom_site_fract_z
_atom_site_U_iso_or_equiv
_atom_site_adp_type
_atom_site_occupancy
_atom_site_symmetry_multiplicity
_atom_site_calc_flag
_atom_site_refinement_flags
C1 C 1.00067(16) 0.26334(15) 0.94610(15) 0.0260(4) Uani 1 1 d .
H1A H 0.9512 0.2438 0.8849 0.031 Uiso 1 1 calc R
H1B H 0.9730 0.2190 1.0070 0.031 Uiso 1 1 calc R
C2 C 1.13239(16) 0.24177(16) 0.92425(16) 0.0301(4) Uani 1 1 d .
H2A H 1.1510 0.2537 0.8497 0.036 Uiso 1 1 calc R
H2B H 1.1552 0.1634 0.9440 0.036 Uiso 1 1 calc R
C3 C 1.19606(15) 0.32939(16) 0.99249(16) 0.0282(4) Uani 1 1 d .
H3A H 1.2047 0.3011 1.0647 0.034 Uiso 1 1 calc R
H3B H 1.2758 0.3469 0.9643 0.034 Uiso 1 1 calc R
C4 C 1.11675(15) 0.43377(15) 0.98926(13) 0.0232(4) Uani 1 1 d .
C5 C 1.10807(15) 0.50657(16) 1.08850(14) 0.0248(4) Uani 1 1 d .
H5A H 1.1847 0.5455 1.1012 0.030 Uiso 1 1 calc R
H5B H 1.0907 0.4574 1.1492 0.030 Uiso 1 1 calc R
C6 C 1.00766(15) 0.59600(15) 1.07524(12) 0.0204(3) Uani 1 1 d .
H6 H 1.0473 0.6721 1.0755 0.025 Uiso 1 1 calc R
C7 C 0.91529(15) 0.59824(15) 1.16476(12) 0.0210(4) Uani 1 1 d .
C8 C 0.82663(15) 0.69694(14) 1.14194(12) 0.0204(4) Uani 1 1 d .
H8 H 0.8673 0.7710 1.1558 0.024 Uiso 1 1 calc R
C10 C 0.63155(15) 0.63318(15) 1.14901(13) 0.0216(4) Uani 1 1 d .
C11 C 0.52722(15) 0.58346(15) 1.18472(13) 0.0233(4) Uani 1 1 d .
H11 H 0.5082 0.5837 1.2568 0.028 Uiso 1 1 calc R
C12 C 0.45151(15) 0.53346(15) 1.11283(14) 0.0243(4) Uani 1 1 d .
H12 H 0.3812 0.4970 1.1364 0.029 Uiso 1 1 calc R
C13 C 0.47696(15) 0.53596(14) 1.00703(14) 0.0245(4) Uani 1 1 d .
H13 H 0.4230 0.5033 0.9586 0.029 Uiso 1 1 calc R
C14 C 0.58165(15) 0.58639(14) 0.97182(13) 0.0222(4) Uani 1 1 d .
H14 H 0.5993 0.5882 0.8995 0.027 Uiso 1 1 calc R
C15 C 0.65936(15) 0.63360(14) 1.04278(13) 0.0202(3) Uani 1 1 d .
C16 C 0.77386(16) 0.69960(14) 1.02987(13) 0.0199(3) Uani 1 1 d .
H16 H 0.7491 0.7802 1.0180 0.024 Uiso 1 1 calc R
C17 C 0.86030(15) 0.67169(14) 0.94091(12) 0.0200(3) Uani 1 1 d .
H17A H 0.8134 0.6465 0.8799 0.024 Uiso 1 1 calc R
H17B H 0.9021 0.7424 0.9209 0.024 Uiso 1 1 calc R
C18 C 0.95282(14) 0.58113(14) 0.96482(12) 0.0186(3) Uani 1 1 d .
C19 C 0.90849(14) 0.45801(14) 0.94775(12) 0.0174(3) Uani 1 1 d .
C22 C 1.14393(14) 0.51598(14) 0.89893(12) 0.0209(3) Uani 1 1 d .
C23 C 0.98091(17) 0.62810(17) 1.26622(13) 0.0274(4) Uani 1 1 d .
H23A H 1.0383 0.5680 1.2826 0.041 Uiso 1 1 calc R
H23B H 0.9234 0.6348 1.3232 0.041 Uiso 1 1 calc R
H23C H 1.0228 0.7005 1.2575 0.041 Uiso 1 1 calc R
C24 C 0.85206(15) 0.48341(15) 1.17906(12) 0.0223(4) Uani 1 1 d .
H24A H 0.9113 0.4237 1.1907 0.033 Uiso 1 1 calc R
H24B H 0.8060 0.4658 1.1164 0.033 Uiso 1 1 calc R
H24C H 0.7987 0.4876 1.2392 0.033 Uiso 1 1 calc R
N9 N 0.71798(13) 0.69085(13) 1.20659(11) 0.0233(3) Uani 1 1 d .
H9 H 0.7094 0.7185 1.2698 0.028 Uiso 1 1 calc R
N20 N 0.99745(12) 0.38532(12) 0.96736(11) 0.0214(3) Uani 1 1 d .
N21 N 1.05357(12) 0.59126(12) 0.89038(10) 0.0202(3) Uani 1 1 d .
H21 H 1.0544 0.6446 0.8423 0.024 Uiso 1 1 calc R
O19 O 0.80886(10) 0.43123(10) 0.91692(9) 0.0207(3) Uani 1 1 d .
O22 O 1.23369(10) 0.51410(11) 0.84528(10) 0.0273(3) Uani 1 1 d .

loop_
_atom_site_aniso_label
_atom_site_aniso_U_11
_atom_site_aniso_U_22
_atom_site_aniso_U_33
_atom_site_aniso_U_23
_atom_site_aniso_U_13
_atom_site_aniso_U_12
C1 0.0245(9) 0.0195(8) 0.0339(9) 0.0022(7) 0.0005(8) 0.0019(7)
C2 0.0247(9) 0.0235(9) 0.0421(10) -0.0002(8) 0.0018(9) 0.0063(8)
C3 0.0192(8) 0.0267(9) 0.0387(10) 0.0051(8) -0.0012(8) 0.0052(7)
C4 0.0160(8) 0.0252(9) 0.0283(9) 0.0028(7) -0.0020(7) 0.0001(7)
C5 0.0197(8) 0.0295(9) 0.0251(8) 0.0018(7) -0.0042(7) -0.0026(7)
C6 0.0191(8) 0.0215(8) 0.0207(8) 0.0011(6) -0.0028(7) -0.0035(7)
C7 0.0220(8) 0.0236(9) 0.0174(7) 0.0003(7) -0.0024(7) -0.0037(7)
C8 0.0228(8) 0.0200(8) 0.0184(8) 0.0001(6) -0.0001(7) -0.0036(7)
C10 0.0207(8) 0.0204(8) 0.0238(8) 0.0010(6) -0.0013(7) 0.0043(7)
C11 0.0226(8) 0.0250(8) 0.0223(8) 0.0052(7) 0.0021(7) 0.0029(7)
C12 0.0182(8) 0.0223(8) 0.0324(9) 0.0032(7) 0.0003(7) 0.0016(7)
C13 0.0210(9) 0.0206(8) 0.0317(9) -0.0026(7) -0.0044(7) 0.0023(7)
C14 0.0223(8) 0.0214(8) 0.0229(8) -0.0010(7) -0.0016(7) 0.0054(7)
C15 0.0207(8) 0.0172(7) 0.0228(8) 0.0010(6) -0.0003(7) 0.0033(7)
C16 0.0222(8) 0.0170(8) 0.0206(8) 0.0020(6) -0.0012(7) 0.0012(7)
C17 0.0212(8) 0.0202(8) 0.0186(8) 0.0021(6) -0.0010(7) -0.0014(7)
C18 0.0176(7) 0.0192(8) 0.0191(7) 0.0017(6) 0.0013(6) -0.0015(7)
C19 0.0175(8) 0.0199(8) 0.0147(7) 0.0009(6) 0.0013(6) 0.0010(6)
C22 0.0176(8) 0.0218(8) 0.0233(8) -0.0037(7) -0.0014(7) -0.0023(7)
C23 0.0283(9) 0.0318(10) 0.0220(8) -0.0007(7) -0.0033(7) -0.0016(8)
C24 0.0227(8) 0.0241(9) 0.0201(8) 0.0039(7) -0.0010(6) -0.0012(7)
N9 0.0249(7) 0.0255(7) 0.0194(7) -0.0045(6) 0.0015(6) -0.0015(6)
N20 0.0171(7) 0.0199(7) 0.0272(7) 0.0013(6) -0.0006(6) -0.0008(6)
N21 0.0199(7) 0.0200(7) 0.0207(7) 0.0026(5) 0.0012(6) -0.0019(6)
O19 0.0181(6) 0.0228(6) 0.0211(5) -0.0011(5) -0.0020(5) -0.0016(5)
O22 0.0208(6) 0.0307(7) 0.0305(6) -0.0006(5) 0.0034(5) 0.0011(5)

loop_
_atom_type_symbol
_atom_type_description
_atom_type_scat_dispersion_real
_atom_type_scat_dispersion_imag
_atom_type_scat_source
C C 0.0181 0.0091 'International Tables Vol C Tables 4.2.6.8 and 6.1.1.4'
H H 0.0000 0.0000 'International Tables Vol C Tables 4.2.6.8 and 6.1.1.4'
N N 0.0311 0.0180 'International Tables Vol C Tables 4.2.6.8 and 6.1.1.4'
O O 0.0492 0.0322 'International Tables Vol C Tables 4.2.6.8 and 6.1.1.4'

loop_
_geom_angle_atom_site_label_1
_geom_angle_atom_site_label_2
_geom_angle_atom_site_label_3
_geom_angle
N20 C1 C2 102.77(14)
N20 C1 H1A 111.2
C2 C1 H1A 111.2
N20 C1 H1B 111.2
C2 C1 H1B 111.2
H1A C1 H1B 109.1
C1 C2 C3 103.73(15)
C1 C2 H2A 111.0
C3 C2 H2A 111.0
C1 C2 H2B 111.0
C3 C2 H2B 111.0
H2A C2 H2B 109.0
C4 C3 C2 104.68(14)
C4 C3 H3A 110.8
C2 C3 H3A 110.8
C4 C3 H3B 110.8
C2 C3 H3B 110.8
H3A C3 H3B 108.9
N20 C4 C3 103.10(14)
N20 C4 C5 108.23(14)
C3 C4 C5 117.70(15)
N20 C4 C22 106.14(13)
C3 C4 C22 114.28(14)
C5 C4 C22 106.64(13)
C4 C5 C6 109.42(13)
C4 C5 H5A 109.8
C6 C5 H5A 109.8
C4 C5 H5B 109.8
C6 C5 H5B 109.8
H5A C5 H5B 108.2
C7 C6 C5 114.74(13)
C7 C6 C18 114.27(13)
C5 C6 C18 108.21(13)
C7 C6 H6 106.3
C5 C6 H6 106.3
C18 C6 H6 106.3
C24 C7 C23 108.78(14)
C24 C7 C6 112.59(14)
C23 C7 C6 108.02(13)
C24 C7 C8 112.35(13)
C23 C7 C8 107.26(14)
C6 C7 C8 107.64(13)
N9 C8 C16 101.76(13)
N9 C8 C7 112.82(13)
C16 C8 C7 115.66(13)
N9 C8 H8 108.8
C16 C8 H8 108.8
C7 C8 H8 108.8
C11 C10 N9 128.19(15)
C11 C10 C15 120.79(16)
N9 C10 C15 110.97(15)
C12 C11 C10 118.58(15)
C12 C11 H11 120.7
C10 C11 H11 120.7
C11 C12 C13 121.00(16)
C11 C12 H12 119.5
C13 C12 H12 119.5
C12 C13 C14 120.03(16)
C12 C13 H13 120.0
C14 C13 H13 120.0
C15 C14 C13 119.54(16)
C15 C14 H14 120.2
C13 C14 H14 120.2
C14 C15 C10 120.01(16)
C14 C15 C16 132.39(15)
C10 C15 C16 107.40(14)
C15 C16 C17 120.75(14)
C15 C16 C8 102.33(13)
C17 C16 C8 116.16(13)
C15 C16 H16 105.4
C17 C16 H16 105.4
C8 C16 H16 105.4
C18 C17 C16 115.69(13)
C18 C17 H17A 108.4
C16 C17 H17A 108.4
C18 C17 H17B 108.4
C16 C17 H17B 108.4
H17A C17 H17B 107.4
N21 C18 C17 109.65(13)
N21 C18 C19 103.29(12)
C17 C18 C19 113.95(13)
N21 C18 C6 105.87(13)
C17 C18 C6 112.14(14)
C19 C18 C6 111.24(12)
O19 C19 N20 125.32(15)
O19 C19 C18 125.39(15)
N20 C19 C18 109.23(14)
O22 C22 N21 125.97(16)
O22 C22 C4 125.20(15)
N21 C22 C4 108.81(13)
C7 C23 H23A 109.5
C7 C23 H23B 109.5
H23A C23 H23B 109.5
C7 C23 H23C 109.5
H23A C23 H23C 109.5
H23B C23 H23C 109.5
C7 C24 H24A 109.5
C7 C24 H24B 109.5
H24A C24 H24B 109.5
C7 C24 H24C 109.5
H24A C24 H24C 109.5
H24B C24 H24C 109.5
C10 N9 C8 107.60(13)
C10 N9 H9 126.2
C8 N9 H9 126.2
C19 N20 C1 127.57(15)
C19 N20 C4 117.79(14)
C1 N20 C4 112.93(14)
C22 N21 C18 117.95(13)
C22 N21 H21 121.0
C18 N21 H21 121.0

loop_
_geom_bond_atom_site_label_1
_geom_bond_atom_site_label_2
_geom_bond_distance
C1 N20 1.461(2)
C1 C2 1.530(3)
C1 H1A 0.9900
C1 H1B 0.9900
C2 C3 1.531(3)
C2 H2A 0.9900
C2 H2B 0.9900
C3 C4 1.519(2)
C3 H3A 0.9900
C3 H3B 0.9900
C4 N20 1.486(2)
C4 C5 1.538(3)
C4 C22 1.541(2)
C5 C6 1.554(2)
C5 H5A 0.9900
C5 H5B 0.9900
C6 C7 1.550(2)
C6 C18 1.556(2)
C6 H6 1.0000
C7 C24 1.538(2)
C7 C23 1.538(2)
C7 C8 1.559(2)
C8 N9 1.480(2)
C8 C16 1.557(2)
C8 H8 1.0000
C10 C11 1.390(2)
C10 N9 1.398(2)
C10 C15 1.399(2)
C11 C12 1.387(3)
C11 H11 0.9500
C12 C13 1.388(3)
C12 H12 0.9500
C13 C14 1.395(3)
C13 H13 0.9500
C14 C15 1.380(2)
C14 H14 0.9500
C15 C16 1.514(2)
C16 C17 1.536(2)
C16 H16 1.0000
C17 C18 1.521(2)
C17 H17A 0.9900
C17 H17B 0.9900
C18 N21 1.488(2)
C18 C19 1.547(2)
C19 O19 1.230(2)
C19 N20 1.341(2)
C22 O22 1.223(2)
C22 N21 1.353(2)
C23 H23A 0.9800
C23 H23B 0.9800
C23 H23C 0.9800
C24 H24A 0.9800
C24 H24B 0.9800
C24 H24C 0.9800
N9 H9 0.8800
N21 H21 0.8800

loop_
_geom_hbond_atom_site_label_D
_geom_hbond_atom_site_label_H
_geom_hbond_atom_site_label_A
_geom_hbond_distance_DH
_geom_hbond_distance_HA
_geom_hbond_distance_DA
_geom_hbond_angle_DHA
_geom_hbond_site_symmetry_A
N9 H9 O19 0.88 2.59 3.0728(19) 115.4 2_665

loop_
_geom_torsion_atom_site_label_1
_geom_torsion_atom_site_label_2
_geom_torsion_atom_site_label_3
_geom_torsion_atom_site_label_4
_geom_torsion
N20 C1 C2 C3 31.37(19)
C1 C2 C3 C4 -36.1(2)
C2 C3 C4 N20 25.96(18)
C2 C3 C4 C5 144.96(16)
C2 C3 C4 C22 -88.75(18)
N20 C4 C5 C6 -54.29(17)
C3 C4 C5 C6 -170.54(15)
C22 C4 C5 C6 59.53(16)
C4 C5 C6 C7 127.97(15)
C4 C5 C6 C18 -0.93(17)
C5 C6 C7 C24 -59.01(18)
C18 C6 C7 C24 66.80(18)
C5 C6 C7 C23 61.11(18)
C18 C6 C7 C23 -173.07(14)
C5 C6 C7 C8 176.63(13)
C18 C6 C7 C8 -57.55(17)
C24 C7 C8 N9 41.40(18)
C23 C7 C8 N9 -78.08(17)
C6 C7 C8 N9 165.90(13)
C24 C7 C8 C16 -75.17(18)
C23 C7 C8 C16 165.34(14)
C6 C7 C8 C16 49.33(18)
N9 C10 C11 C12 177.82(17)
C15 C10 C11 C12 0.5(2)
C10 C11 C12 C13 -2.1(3)
C11 C12 C13 C14 1.9(3)
C12 C13 C14 C15 0.0(3)
C13 C14 C15 C10 -1.6(3)
C13 C14 C15 C16 -175.62(16)
C11 C10 C15 C14 1.4(3)
N9 C10 C15 C14 -176.42(15)
C11 C10 C15 C16 176.76(15)
N9 C10 C15 C16 -1.02(19)
C14 C15 C16 C17 -35.0(3)
C10 C15 C16 C17 150.36(15)
C14 C15 C16 C8 -165.97(18)
C10 C15 C16 C8 19.42(17)
N9 C8 C16 C15 -29.37(15)
C7 C8 C16 C15 93.27(16)
N9 C8 C16 C17 -163.04(14)
C7 C8 C16 C17 -40.4(2)
C15 C16 C17 C18 -88.54(19)
C8 C16 C17 C18 36.2(2)
C16 C17 C18 N21 -160.03(13)
C16 C17 C18 C19 84.77(17)
C16 C17 C18 C6 -42.72(19)
C7 C6 C18 N21 175.19(13)
C5 C6 C18 N21 -55.65(15)
C7 C6 C18 C17 55.64(18)
C5 C6 C18 C17 -175.20(13)
C7 C6 C18 C19 -73.29(17)
C5 C6 C18 C19 55.88(17)
N21 C18 C19 O19 -118.27(17)
C17 C18 C19 O19 0.6(2)
C6 C18 C19 O19 128.57(16)
N21 C18 C19 N20 58.98(15)
C17 C18 C19 N20 177.87(14)
C6 C18 C19 N20 -54.18(17)
N20 C4 C22 O22 -127.07(17)
C3 C4 C22 O22 -14.2(2)
C5 C4 C22 O22 117.69(18)
N20 C4 C22 N21 54.06(16)
C3 C4 C22 N21 166.97(14)
C5 C4 C22 N21 -61.17(16)
C11 C10 N9 C8 163.11(16)
C15 C10 N9 C8 -19.32(19)
C16 C8 N9 C10 30.23(17)
C7 C8 N9 C10 -94.34(16)
O19 C19 N20 C1 7.4(3)
C18 C19 N20 C1 -169.90(15)
O19 C19 N20 C4 171.30(15)
C18 C19 N20 C4 -5.96(19)
C2 C1 N20 C19 148.68(17)
C2 C1 N20 C4 -15.91(19)
C3 C4 N20 C19 -172.49(14)
C5 C4 N20 C19 62.12(18)
C22 C4 N20 C19 -52.03(18)
C3 C4 N20 C1 -6.25(19)
C5 C4 N20 C1 -131.64(15)
C22 C4 N20 C1 114.20(15)
O22 C22 N21 C18 -178.62(16)
C4 C22 N21 C18 0.23(19)
C17 C18 N21 C22 -178.99(13)
C19 C18 N21 C22 -57.17(17)
C6 C18 N21 C22 59.84(17)
